data_4505344
loop_
_publ_author_name
'Draper, Neil D.'
'Batchelor, Raymond J.'
'Leznoff, Daniel B.'

_publ_section_title
;
 Tuning the Structures of Mercury Cyanide-Based Coordination Polymers with
 Transition Metal Cations
;
_journal_issue 3
_journal_name_full 'Crystal Growth &amp; Design'
_journal_page_first 621
_journal_paper_doi 10.1021/cg034248m
_journal_volume 4
_journal_year 2004
_chemical_compound_source
;
?
;
_chemical_formula_moiety 'C22 H16 Cl2 Hg Mn N6'
_chemical_formula_sum 'C22 H16 Cl2 Hg Mn N6'
_chemical_formula_weight 690.84
_chemical_name_systematic
;                                                                               
?                                                                               
;
_space_group_IT_number 15
_symmetry_cell_setting monoclinic
_symmetry_space_group_name_Hall '-I 2yc'
_symmetry_space_group_name_H-M 'I 1 2/c 1'
_atom_sites_solution_hydrogens geom
_atom_sites_solution_primary direct
_audit_creation_date 03-03-12
_audit_creation_method CRYSTALS_ver_12-03-99
_cell_angle_alpha 90
_cell_angle_beta 90.127(8)
_cell_angle_gamma 90
_cell_formula_units_Z 4
_cell_length_a 16.0707(15)
_cell_length_b 9.014(1)
_cell_length_c 16.252(2)
_cell_measurement_reflns_used 76
_cell_measurement_temperature 293
_cell_measurement_theta_max 26
_cell_measurement_theta_min 20
_cell_volume 2354.3(4)
_computing_cell_refinement 'NRC DIFRAC'
_computing_data_collection 'NRC DIFRAC'
_computing_data_reduction 'NRCVAX DATRD2'
_computing_molecular_graphics Ortep-3
_computing_publication_material CRYSTALS
_computing_structure_refinement CRYSTALS
_computing_structure_solution 'SIR 92'
_diffrn_ambient_temperature 293
_diffrn_measured_fraction_theta_max 1.000
_diffrn_measurement_device_type
; 
Enraf-Nonius CAD4 
;
_diffrn_measurement_method \w/2\q
_diffrn_radiation_monochromator graphite
_diffrn_radiation_type 'Mo K\a'
_diffrn_radiation_wavelength 0.70930
_diffrn_reflns_av_R_equivalents 0.00
_diffrn_reflns_limit_h_max 20
_diffrn_reflns_limit_h_min -20
_diffrn_reflns_limit_k_max 11
_diffrn_reflns_limit_k_min 0
_diffrn_reflns_limit_l_max 20
_diffrn_reflns_limit_l_min 0
_diffrn_reflns_number 2973
_diffrn_reflns_theta_max 27.00
_diffrn_reflns_theta_min 2.50
_diffrn_standards_decay_% 1.16
_diffrn_standards_interval_count 36
_diffrn_standards_interval_time 100
_diffrn_standards_number 2
_exptl_absorpt_coefficient_mu 0.000
_exptl_absorpt_correction_T_max 0.2317
_exptl_absorpt_correction_T_min 0.1358
_exptl_absorpt_correction_type psi-scan
_exptl_crystal_colour ' yellow '
_exptl_crystal_density_diffrn 1.949
_exptl_crystal_description ' platelet '
_exptl_crystal_F_000 1306.422
_exptl_crystal_size_max 0.43
_exptl_crystal_size_mid 0.17
_exptl_crystal_size_min 0.06
_refine_diff_density_max 0.74
_refine_diff_density_min -0.68
_refine_ls_extinction_coef 28.5(23)
_refine_ls_extinction_method 'Larson 1970 Crystallographic Computing eq 22'
_refine_ls_goodness_of_fit_ref 1.0768
_refine_ls_hydrogen_treatment noref
_refine_ls_matrix_type full
_refine_ls_number_parameters 148
_refine_ls_number_reflns 2169
_refine_ls_R_factor_gt 0.0197
_refine_ls_shift/su_max 0.000218
_refine_ls_structure_factor_coef F
_refine_ls_weighting_details
;
w = 1/(.160E-01*F +0.00 *\s^2^(F ) + 0.00 ) 
;
_refine_ls_weighting_scheme calc
_refine_ls_wR_factor_ref 0.0252
_reflns_limit_h_max 20
_reflns_limit_h_min -20
_reflns_limit_k_max 11
_reflns_limit_k_min 0
_reflns_limit_l_max 20
_reflns_limit_l_min 0
_reflns_number_gt 2169
_reflns_number_total 2765
_reflns_threshold_expression >2.50\s(I)
_cod_data_source_file cg034248msi20031205_091740.cif
_cod_data_source_block Mn(bipy)2_cif
_cod_depositor_comments
;

2021-10-24
Formula fixed to be consistent with given Z
                 miguel
;
_cod_original_formula_weight 690.84
_cod_original_formula_moiety ' C11 H8 Cl1 Hg0.50 Mn0.50 N3 '
_cod_original_cell_volume 2354.4
_cod_original_sg_symbol_H-M 'I 1 2/c 1 '
_cod_original_formula_sum ' C11 H8 Cl1 Hg0.50 Mn0.50 N3 '
_cod_database_code 4505344

loop_
_symmetry_equiv_pos_as_xyz
x,y,z
-x,-y,-z
x+1/2,y+1/2,z+1/2
-x+1/2,-y+1/2,-z+1/2
-x,y,-z+1/2
x,-y,z+1/2
-x+1/2,y+1/2,-z+1
x+1/2,-y+1/2,z+1

loop_
_atom_site_label
_atom_site_type_symbol
_atom_site_fract_x
_atom_site_fract_y
_atom_site_fract_z
_atom_site_U_iso_or_equiv
_atom_site_occupancy
_atom_site_adp_type
HG1 HG 0.5000 0.26222(2) 0.2500 0.0435 1.0000 Uani
MN1 MN 0.5000 -0.16483(7) 0.2500 0.0324 1.0000 Uani
CL1 CL 0.41807(6) 0.02383(9) 0.17200(6) 0.0456 1.0000 Uani
N1 N 0.6192(3) 0.3076(6) 0.0975(3) 0.0939 1.0000 Uani
N2 N 0.41428(16) -0.3465(3) 0.20149(16) 0.0369 1.0000 Uani
N3 N 0.40200(18) -0.2049(3) 0.34507(17) 0.0390 1.0000 Uani
C1 C 0.5769(3) 0.2927(4) 0.1521(3) 0.0575 1.0000 Uani
C2 C 0.4248(2) -0.4169(4) 0.1298(2) 0.0508 1.0000 Uani
C3 C 0.3731(3) -0.5300(4) 0.1034(3) 0.0589 1.0000 Uani
C4 C 0.3081(3) -0.5718(4) 0.1526(3) 0.0589 1.0000 Uani
C5 C 0.2959(2) -0.4995(4) 0.2257(2) 0.0484 1.0000 Uani
C6 C 0.35013(19) -0.3863(3) 0.24922(19) 0.0356 1.0000 Uani
C7 C 0.3412(2) -0.3036(4) 0.3277(2) 0.0364 1.0000 Uani
C8 C 0.2737(2) -0.3234(4) 0.3795(2) 0.0472 1.0000 Uani
C9 C 0.2687(3) -0.2411(4) 0.4510(2) 0.0549 1.0000 Uani
C10 C 0.3311(3) -0.1420(5) 0.4694(2) 0.0542 1.0000 Uani
C11 C 0.3964(2) -0.1269(4) 0.4148(2) 0.0485 1.0000 Uani
H2 H 0.4697(2) -0.3879(4) 0.0956(2) 0.060(4) 1.0000 Uiso
H3 H 0.3825(3) -0.5777(4) 0.0521(3) 0.070(4) 1.0000 Uiso
H4 H 0.2720(3) -0.6499(4) 0.1363(3) 0.070(4) 1.0000 Uiso
H5 H 0.2507(2) -0.5263(4) 0.2602(2) 0.057(4) 1.0000 Uiso
H8 H 0.2313(2) -0.3928(4) 0.3660(2) 0.056(4) 1.0000 Uiso
H9 H 0.2227(3) -0.2529(4) 0.4870(2) 0.065(4) 1.0000 Uiso
H10 H 0.3293(3) -0.0851(5) 0.5186(2) 0.064(4) 1.0000 Uiso
H11 H 0.4392(2) -0.0579(4) 0.4274(2) 0.057(4) 1.0000 Uiso

loop_
_atom_site_aniso_label
_atom_site_aniso_U_11
_atom_site_aniso_U_22
_atom_site_aniso_U_33
_atom_site_aniso_U_23
_atom_site_aniso_U_13
_atom_site_aniso_U_12
Hg1 0.04233(12) 0.03978(12) 0.04841(13) 0.0000 0.01102(8) 0.0000
Mn1 0.0278(3) 0.0344(3) 0.0350(3) 0.0000 0.0015(3) 0.0000
Cl1 0.0389(4) 0.0435(4) 0.0544(5) 0.0052(4) -0.0125(4) -0.0016(3)
N1 0.100(4) 0.100(3) 0.082(3) -0.010(3) 0.047(3) -0.012(3)
N2 0.0325(13) 0.0383(13) 0.0399(15) -0.0031(11) 0.0002(11) 0.0001(11)
N3 0.0372(15) 0.0434(13) 0.0366(15) -0.0014(11) 0.0017(12) 0.0006(12)
C1 0.060(2) 0.051(2) 0.061(3) -0.0078(18) 0.019(2) -0.0079(19)
C2 0.048(2) 0.059(2) 0.045(2) -0.0115(17) 0.0037(16) -0.0048(17)
C3 0.065(3) 0.056(2) 0.055(2) -0.0208(18) -0.006(2) -0.0042(19)
C4 0.058(2) 0.050(2) 0.068(3) -0.0075(19) -0.015(2) -0.0127(19)
C5 0.040(2) 0.0474(17) 0.058(2) 0.0064(17) -0.0020(18) -0.0071(15)
C6 0.0321(16) 0.0348(15) 0.0399(17) 0.0065(13) -0.0033(13) 0.0020(12)
C7 0.0304(15) 0.0388(14) 0.0400(17) 0.0100(13) -0.0018(13) 0.0044(13)
C8 0.0368(18) 0.057(2) 0.047(2) 0.0121(17) 0.0034(15) -0.0008(16)
C9 0.047(2) 0.076(3) 0.0418(18) 0.0142(19) 0.0123(16) 0.012(2)
C10 0.060(2) 0.066(2) 0.0365(19) -0.0042(17) 0.0057(17) 0.014(2)
C11 0.049(2) 0.0535(19) 0.0432(19) -0.0086(16) 0.0020(16) 0.0015(17)

loop_
_atom_type_symbol
_atom_type_scat_dispersion_real
_atom_type_scat_dispersion_imag
_atom_type_scat_Cromer_Mann_a1
_atom_type_scat_Cromer_Mann_b1
_atom_type_scat_Cromer_Mann_a2
_atom_type_scat_Cromer_Mann_b2
_atom_type_scat_Cromer_Mann_a3
_atom_type_scat_Cromer_Mann_b3
_atom_type_scat_Cromer_Mann_a4
_atom_type_scat_Cromer_Mann_b4
_atom_type_scat_Cromer_Mann_c
_atom_type_scat_source
'Hg  ' -3.0840 9.2230 20.6809 0.5450 19.0417 8.4484 21.6575 1.5729 5.9676 38.3246 12.6089 International_Tables_Vol_IV_Table_2.2B
'Mn  ' 0.2950 0.7290 11.2819 5.3409 7.3573 0.3432 3.0193 17.8674 2.2441 83.7544 1.0896 International_Tables_Vol_IV_Table_2.2B
'Cl  ' 0.1320 0.1590 11.4604 0.0104 7.1964 1.1662 6.2556 18.5194 1.6455 47.7784 -9.5574 International_Tables_Vol_IV_Table_2.2B
'N   ' 0.0040 0.0030 12.2126 0.0057 3.1322 9.8933 2.0125 28.9975 1.1663 0.5826 -11.5290 International_Tables_Vol_IV_Table_2.2B
'C   ' 0.0020 0.0020 2.3100 20.8439 1.0200 10.2075 1.5886 0.5687 0.8650 51.6512 0.2156 International_Tables_Vol_IV_Table_2.2B
'H   ' 0.0000 0.0000 0.4930 10.5109 0.3229 26.1257 0.1402 3.1424 0.0408 57.7998 0.0030 International_Tables_Vol_IV_Table_2.2B

loop_
_geom_angle_atom_site_label_1
_geom_angle_site_symmetry_1
_geom_angle_atom_site_label_2
_geom_angle_atom_site_label_3
_geom_angle_site_symmetry_3
_geom_angle
_geom_angle_publ_flag
C1 . Hg1 C1 5_655 164.5(2) yes
Cl1 . Mn1 Cl1 5_655 94.06(4) yes
Cl1 . Mn1 N2 . 89.79(7) yes
Cl1 5_655 Mn1 N2 . 169.48(7) yes
Cl1 . Mn1 N2 5_655 169.48(7) yes
Cl1 5_655 Mn1 N2 5_655 89.79(7) yes
N2 . Mn1 N2 5_655 88.14(13) yes
Cl1 . Mn1 N3 . 95.12(8) yes
Cl1 5_655 Mn1 N3 . 97.50(8) yes
N2 . Mn1 N3 . 72.4(1) yes
N2 5_655 Mn1 N3 . 94.1(1) yes
Cl1 . Mn1 N3 5_655 97.50(8) yes
Cl1 5_655 Mn1 N3 5_655 95.12(8) yes
N2 . Mn1 N3 5_655 94.1(1) yes
N2 5_655 Mn1 N3 5_655 72.4(1) yes
N3 . Mn1 N3 5_655 161.44(15) yes
Mn1 . N2 C2 . 124.4(2) yes
Mn1 . N2 C6 . 117.2(2) yes
C2 . N2 C6 . 118.4(3) yes
Mn1 . N3 C7 . 118.1(2) yes
Mn1 . N3 C11 . 123.3(2) yes
C7 . N3 C11 . 118.3(3) yes
Hg1 . C1 N1 . 179.0(4) yes
N2 . C2 C3 . 122.9(4) yes
N2 . C2 H2 . 118.6(2) no
C3 . C2 H2 . 118.5(3) no
C2 . C3 C4 . 118.7(4) yes
C2 . C3 H3 . 120.7(3) no
C4 . C3 H3 . 120.7(2) no
C3 . C4 C5 . 119.1(4) yes
C3 . C4 H4 . 120.5(2) no
C5 . C4 H4 . 120.5(2) no
C4 . C5 C6 . 119.7(4) yes
C4 . C5 H5 . 120.2(2) no
C6 . C5 H5 . 120.2(2) no
N2 . C6 C5 . 121.2(3) yes
N2 . C6 C7 . 116.0(3) yes
C5 . C6 C7 . 122.8(3) yes
N3 . C7 C6 . 116.1(3) yes
N3 . C7 C8 . 121.6(3) yes
C6 . C7 C8 . 122.3(3) yes
C7 . C8 C9 . 119.3(4) yes
C7 . C8 H8 . 120.3(2) no
C9 . C8 H8 . 120.3(2) no
C8 . C9 C10 . 119.2(4) yes
C8 . C9 H9 . 120.4(2) no
C10 . C9 H9 . 120.4(2) no
C9 . C10 C11 . 118.6(4) yes
C9 . C10 H10 . 120.7(2) no
C11 . C10 H10 . 120.7(2) no
N3 . C11 C10 . 123.0(4) yes
N3 . C11 H11 . 118.5(2) no
C10 . C11 H11 . 118.5(2) no

loop_
_geom_bond_atom_site_label_1
_geom_bond_atom_site_label_2
_geom_bond_site_symmetry_2
_geom_bond_distance
_geom_bond_publ_flag
Hg1 C1 . 2.036(4) yes
Hg1 C1 5_655 2.036(4) yes
Mn1 Cl1 . 2.4951(9) yes
Mn1 Cl1 5_655 2.4951(9) yes
Mn1 N2 . 2.280(3) yes
Mn1 N2 5_655 2.280(3) yes
Mn1 N3 . 2.238(3) yes
Mn1 N3 5_655 2.238(3) yes
N1 C1 . 1.126(6) yes
N2 C2 . 1.337(4) yes
N2 C6 . 1.340(4) yes
N3 C7 . 1.351(5) yes
N3 C11 . 1.337(4) yes
C2 C3 . 1.383(5) yes
C2 H2 . 0.950 no
C3 C4 . 1.370(6) yes
C3 H3 . 0.950 no
C4 C5 . 1.369(6) yes
C4 H4 . 0.950 no
C5 C6 . 1.395(5) yes
C5 H5 . 0.950 no
C6 C7 . 1.484(5) yes
C7 C8 . 1.387(5) yes
C8 C9 . 1.381(6) yes
C8 H8 . 0.950 no
C9 C10 . 1.376(6) yes
C9 H9 . 0.950 no
C10 C11 . 1.383(5) yes
C10 H10 . 0.950 no
C11 H11 . 0.950 no
